data_4320237
loop_
_publ_author_name
'Hui-Hua Song'
'Li-Min Zheng'
'Zheming Wang'
'Chun-Hua Yan'
Xin

_publ_section_title
;
 Zinc Diphosphonates Templated by Organic Amines: Syntheses and
 Characterizations of [NH3(CH2)2NH3]Zn(hedpH2)2.2H2O and
 [NH3(CH2)nNH3]Zn2(hedpH)2.2H2O (n= 4, 5, 6) (hedp =
 1-Hydroxyethylidenediphosphonate)
;
_journal_name_full 'Inorganic Chemistry'
_journal_page_first 5024
_journal_page_last 5029
_journal_paper_doi 10.1021/ic010033v
_journal_volume 40
_journal_year 2001
_chemical_formula_sum 'C6 H26 N2 O16 P4 Zn'
_chemical_formula_weight 571.54
_chemical_name_systematic
;
  ?
;
_space_group_IT_number 15
_symmetry_cell_setting monoclinic
_symmetry_space_group_name_Hall '-C 2yc'
_symmetry_space_group_name_H-M 'C 1 2/c 1'
_atom_sites_solution_hydrogens geom
_atom_sites_solution_primary direct
_atom_sites_solution_secondary difmap
_audit_creation_method SHELXL-97
_cell_angle_alpha 90.00
_cell_angle_beta 117.790(2)
_cell_angle_gamma 90.00
_cell_formula_units_Z 4
_cell_length_a 24.7422(15)
_cell_length_b 5.2889(2)
_cell_length_c 16.0338(10)
_cell_measurement_reflns_used 17793
_cell_measurement_temperature 293(2)
_cell_measurement_theta_max 30.04
_cell_measurement_theta_min 3.48
_cell_volume 1856.17(18)
_computing_cell_refinement 'HKL Scalepack'
_computing_data_collection KappaCCD
_computing_data_reduction 'HKL Denzo & maXus'
_computing_molecular_graphics 'Bruker SHELXTL (1998)'
_computing_publication_material 'SHELXL-97 (Sheldrick, 1997)'
_computing_structure_refinement 'SHELXL-97 (Sheldrick, 1997)'
_computing_structure_solution 'SHELXS-97 (Sheldrick, 1997)'
_diffrn_ambient_temperature 293(2)
_diffrn_detector_area_resol_mean 0.73
_diffrn_measured_fraction_theta_full 0.993
_diffrn_measured_fraction_theta_max 0.993
_diffrn_measurement_device_type 'NONIUS KappaCCD'
_diffrn_measurement_method CCD
_diffrn_radiation_monochromator graphite
_diffrn_radiation_source 'fine-focus sealed tube'
_diffrn_radiation_type MoK\a
_diffrn_radiation_wavelength 0.71073
_diffrn_reflns_av_R_equivalents 0.0574
_diffrn_reflns_av_sigmaI/netI 0.0453
_diffrn_reflns_limit_h_max 34
_diffrn_reflns_limit_h_min -34
_diffrn_reflns_limit_k_max 7
_diffrn_reflns_limit_k_min -7
_diffrn_reflns_limit_l_max 22
_diffrn_reflns_limit_l_min -22
_diffrn_reflns_number 17793
_diffrn_reflns_theta_full 30.04
_diffrn_reflns_theta_max 30.04
_diffrn_reflns_theta_min 3.48
_diffrn_standards_decay_% none
_exptl_absorpt_coefficient_mu 1.755
_exptl_absorpt_correction_T_max 0.846
_exptl_absorpt_correction_T_min 0.770
_exptl_absorpt_correction_type empirical
_exptl_absorpt_process_details 'Blessing (1995, 1997)'
_exptl_crystal_colour colorless
_exptl_crystal_density_diffrn 2.045
_exptl_crystal_density_method 'not measured'
_exptl_crystal_description column
_exptl_crystal_F_000 1176
_exptl_crystal_size_max 0.20
_exptl_crystal_size_mid 0.18
_exptl_crystal_size_min 0.10
_refine_diff_density_max 0.776
_refine_diff_density_min -0.809
_refine_diff_density_rms 0.122
_refine_ls_extinction_coef 0.0014(4)
_refine_ls_extinction_expression Fc^*^=kFc[1+0.001xFc^2^\l^3^/sin(2\q)]^-1/4^
_refine_ls_extinction_method SHELXL
_refine_ls_goodness_of_fit_ref 1.037
_refine_ls_hydrogen_treatment mixed
_refine_ls_matrix_type full
_refine_ls_number_parameters 145
_refine_ls_number_reflns 2710
_refine_ls_number_restraints 3
_refine_ls_restrained_S_all 1.037
_refine_ls_R_factor_all 0.0612
_refine_ls_R_factor_gt 0.0411
_refine_ls_shift/su_max 0.000
_refine_ls_shift/su_mean 0.000
_refine_ls_structure_factor_coef Fsqd
_refine_ls_weighting_details 'calc w=1/[\s^2^(Fo^2^)+(0.0518P)^2^+3.4713P] where P=(Fo^2^+2Fc^2^)/3'
_refine_ls_weighting_scheme calc
_refine_ls_wR_factor_gt 0.0955
_refine_ls_wR_factor_ref 0.1037
_reflns_number_gt 2083
_reflns_number_total 2710
_reflns_threshold_expression >2sigma(I)
_cod_data_source_file ic010033v_1.cif
_cod_data_source_block '[NH3(CH2)2NH3]Zn(hedpH2)2.2H2O_(znen)'
_cod_depositor_comments
;
The following automatic conversions were performed:

'_symmetry_cell_setting' value 'Monoclinic' changed to 'monoclinic'
according to the built-in table from CIF Core dictionary named
'cif_core.dic' version 2.4.1 from 2010-06-29.

Automatic conversion script
Id: cif_fix_values 1646 2011-03-28 12:23:43Z adriana 
;
_cod_database_code 4320237

loop_
_symmetry_equiv_pos_as_xyz
'x, y, z'
'-x, y, -z+1/2'
'x+1/2, y+1/2, z'
'-x+1/2, y+1/2, -z+1/2'
'-x, -y, -z'
'x, -y, z-1/2'
'-x+1/2, -y+1/2, -z'
'x+1/2, -y+1/2, z-1/2'

loop_
_atom_site_label
_atom_site_type_symbol
_atom_site_fract_x
_atom_site_fract_y
_atom_site_fract_z
_atom_site_U_iso_or_equiv
_atom_site_adp_type
_atom_site_occupancy
_atom_site_symmetry_multiplicity
_atom_site_calc_flag
_atom_site_refinement_flags
_atom_site_disorder_assembly
_atom_site_disorder_group
Zn1 Zn 0.0000 0.5000 0.0000 0.01614(14) Uani 1 2 d S . .
P1 P 0.06261(3) 0.99354(11) 0.14803(4) 0.01444(16) Uani 1 1 d . . .
P2 P 0.12469(3) 0.79483(12) 0.03397(5) 0.01590(16) Uani 1 1 d . . .
O1 O 0.01078(8) 0.8168(3) 0.08939(13) 0.0195(4) Uani 1 1 d . . .
O2 O 0.05612(8) 1.2660(3) 0.11923(13) 0.0205(4) Uani 1 1 d . . .
O3 O 0.07517(10) 0.9919(3) 0.25390(14) 0.0252(4) Uani 1 1 d . . .
H3 H 0.0705 0.8483 0.2687 0.038 Uiso 1 1 calc R . .
O4 O 0.07538(8) 0.5980(4) -0.01156(13) 0.0202(4) Uani 1 1 d . . .
O5 O 0.18603(8) 0.7248(4) 0.04274(14) 0.0231(4) Uani 1 1 d . . .
O6 O 0.10582(9) 1.0511(3) -0.02115(15) 0.0229(4) Uani 1 1 d . . .
H6 H 0.1187 1.1690 0.0163 0.034 Uiso 1 1 calc R . .
O7 O 0.14558(8) 0.6226(3) 0.20334(13) 0.0220(4) Uani 1 1 d . . .
H7 H 0.1183 0.5210 0.1735 0.033 Uiso 1 1 calc R . .
O1W O 0.07235(13) 0.5358(4) 0.31879(18) 0.0410(6) Uani 1 1 d D . .
H1WB H 0.072(2) 0.512(7) 0.3762(19) 0.061 Uiso 1 1 d D . .
H1WA H 0.0599(19) 0.383(5) 0.285(2) 0.061 Uiso 1 1 d D . .
N1 N 0.20979(11) 0.5089(4) 0.40473(18) 0.0244(5) Uani 1 1 d . . .
H1C H 0.2424 0.4191 0.4133 0.037 Uiso 1 1 calc R . .
H1B H 0.1848 0.5251 0.3433 0.037 Uiso 1 1 calc R . .
H1A H 0.1903 0.4301 0.4319 0.037 Uiso 1 1 calc R . .
C1 C 0.13271(11) 0.8599(5) 0.15231(18) 0.0171(5) Uani 1 1 d . . .
C2 C 0.18707(12) 1.0322(5) 0.2070(2) 0.0238(6) Uani 1 1 d . . .
H2C H 0.1892 1.0735 0.2667 0.036 Uiso 1 1 calc R . .
H2B H 0.1825 1.1845 0.1717 0.036 Uiso 1 1 calc R . .
H2A H 0.2239 0.9475 0.2171 0.036 Uiso 1 1 calc R . .
C3 C 0.22946(13) 0.7628(5) 0.4475(2) 0.0252(6) Uani 1 1 d . . .
H3B H 0.1939 0.8635 0.4362 0.030 Uiso 1 1 calc R . .
H3A H 0.2513 0.8482 0.4187 0.030 Uiso 1 1 calc R . .

loop_
_atom_site_aniso_label
_atom_site_aniso_U_11
_atom_site_aniso_U_22
_atom_site_aniso_U_33
_atom_site_aniso_U_23
_atom_site_aniso_U_13
_atom_site_aniso_U_12
Zn1 0.0133(2) 0.0157(2) 0.0194(2) -0.00164(15) 0.00760(17) -0.00176(14)
P1 0.0142(3) 0.0136(3) 0.0150(3) -0.0010(2) 0.0063(2) 0.0002(2)
P2 0.0135(3) 0.0137(3) 0.0212(3) -0.0011(2) 0.0088(3) 0.0000(2)
O1 0.0174(8) 0.0148(8) 0.0258(10) -0.0032(7) 0.0097(8) -0.0013(7)
O2 0.0199(9) 0.0128(8) 0.0246(10) 0.0021(7) 0.0070(8) 0.0013(7)
O3 0.0329(11) 0.0252(10) 0.0197(10) 0.0000(8) 0.0140(9) 0.0019(8)
O4 0.0178(9) 0.0213(9) 0.0237(10) -0.0054(7) 0.0116(8) -0.0049(7)
O5 0.0156(8) 0.0234(9) 0.0316(11) -0.0039(8) 0.0122(8) 0.0001(7)
O6 0.0251(10) 0.0173(9) 0.0290(11) 0.0034(7) 0.0148(9) 0.0012(7)
O7 0.0209(9) 0.0155(9) 0.0219(9) 0.0026(7) 0.0036(8) 0.0008(7)
O1W 0.0593(17) 0.0397(13) 0.0324(13) 0.0050(10) 0.0285(13) 0.0057(12)
N1 0.0189(11) 0.0274(13) 0.0246(12) -0.0016(9) 0.0083(10) 0.0004(9)
C1 0.0151(11) 0.0140(11) 0.0193(12) 0.0001(9) 0.0055(10) 0.0011(8)
C2 0.0157(12) 0.0241(14) 0.0259(14) -0.0037(11) 0.0049(11) -0.0015(10)
C3 0.0267(13) 0.0211(13) 0.0240(14) 0.0009(10) 0.0087(12) 0.0013(10)

loop_
_atom_type_symbol
_atom_type_description
_atom_type_scat_dispersion_real
_atom_type_scat_dispersion_imag
_atom_type_scat_source
C C 0.0033 0.0016 'International Tables Vol C Tables 4.2.6.8 and 6.1.1.4'
H H 0.0000 0.0000 'International Tables Vol C Tables 4.2.6.8 and 6.1.1.4'
N N 0.0061 0.0033 'International Tables Vol C Tables 4.2.6.8 and 6.1.1.4'
O O 0.0106 0.0060 'International Tables Vol C Tables 4.2.6.8 and 6.1.1.4'
P P 0.1023 0.0942 'International Tables Vol C Tables 4.2.6.8 and 6.1.1.4'
Zn Zn 0.2839 1.4301 'International Tables Vol C Tables 4.2.6.8 and 6.1.1.4'

loop_
_geom_angle_atom_site_label_1
_geom_angle_atom_site_label_2
_geom_angle_atom_site_label_3
_geom_angle
_geom_angle_site_symmetry_1
_geom_angle_site_symmetry_3
_geom_angle_publ_flag
O4 Zn1 O4 180.00(9) 5_565 . ?
O4 Zn1 O1 88.37(7) 5_565 . ?
O4 Zn1 O1 91.63(7) . . ?
O4 Zn1 O1 91.63(7) 5_565 5_565 ?
O4 Zn1 O1 88.37(7) . 5_565 ?
O1 Zn1 O1 180.00(9) . 5_565 ?
O4 Zn1 O2 90.67(7) 5_565 1_545 ?
O4 Zn1 O2 89.33(7) . 1_545 ?
O1 Zn1 O2 91.60(7) . 1_545 ?
O1 Zn1 O2 88.40(7) 5_565 1_545 ?
O4 Zn1 O2 89.33(7) 5_565 5_575 ?
O4 Zn1 O2 90.67(7) . 5_575 ?
O1 Zn1 O2 88.40(7) . 5_575 ?
O1 Zn1 O2 91.60(7) 5_565 5_575 ?
O2 Zn1 O2 180.00(7) 1_545 5_575 ?
O2 P1 O1 117.75(10) . . ?
O2 P1 O3 106.02(10) . . ?
O1 P1 O3 110.55(11) . . ?
O2 P1 C1 110.11(11) . . ?
O1 P1 C1 107.27(11) . . ?
O3 P1 C1 104.35(12) . . ?
O5 P2 O4 115.38(11) . . ?
O5 P2 O6 106.76(11) . . ?
O4 P2 O6 111.31(11) . . ?
O5 P2 C1 109.24(11) . . ?
O4 P2 C1 107.54(11) . . ?
O6 P2 C1 106.25(11) . . ?
P1 O1 Zn1 134.97(11) . . ?
P1 O2 Zn1 139.29(11) . 1_565 ?
P1 O3 H3 109.5 . . ?
P2 O4 Zn1 134.73(11) . . ?
P2 O6 H6 109.5 . . ?
C1 O7 H7 109.5 . . ?
H1WB O1W H1WA 107(2) . . ?
C3 N1 H1C 109.5 . . ?
C3 N1 H1B 109.5 . . ?
H1C N1 H1B 109.5 . . ?
C3 N1 H1A 109.5 . . ?
H1C N1 H1A 109.5 . . ?
H1B N1 H1A 109.5 . . ?
O7 C1 C2 106.9(2) . . ?
O7 C1 P1 107.94(17) . . ?
C2 C1 P1 110.83(18) . . ?
O7 C1 P2 107.99(16) . . ?
C2 C1 P2 110.30(19) . . ?
P1 C1 P2 112.62(13) . . ?
C1 C2 H2C 109.5 . . ?
C1 C2 H2B 109.5 . . ?
H2C C2 H2B 109.5 . . ?
C1 C2 H2A 109.5 . . ?
H2C C2 H2A 109.5 . . ?
H2B C2 H2A 109.5 . . ?
N1 C3 C3 109.8(3) . 7_566 ?
N1 C3 H3B 109.7 . . ?
C3 C3 H3B 109.7 7_566 . ?
N1 C3 H3A 109.7 . . ?
C3 C3 H3A 109.7 7_566 . ?
H3B C3 H3A 108.2 . . ?

loop_
_geom_bond_atom_site_label_1
_geom_bond_atom_site_label_2
_geom_bond_distance
_geom_bond_site_symmetry_2
_geom_bond_publ_flag
Zn1 O4 2.0259(18) 5_565 ?
Zn1 O4 2.0259(18) . ?
Zn1 O1 2.1393(18) . ?
Zn1 O1 2.1393(18) 5_565 ?
Zn1 O2 2.1538(18) 1_545 ?
Zn1 O2 2.1538(18) 5_575 ?
P1 O2 1.4988(18) . ?
P1 O1 1.5093(18) . ?
P1 O3 1.577(2) . ?
P1 C1 1.845(3) . ?
P2 O5 1.5040(19) . ?
P2 O4 1.5080(18) . ?
P2 O6 1.5655(19) . ?
P2 C1 1.846(3) . ?
O2 Zn1 2.1538(18) 1_565 ?
O3 H3 0.8200 . ?
O6 H6 0.8200 . ?
O7 C1 1.450(3) . ?
O7 H7 0.8200 . ?
O1W H1WB 0.935(18) . ?
O1W H1WA 0.940(18) . ?
N1 C3 1.483(3) . ?
N1 H1C 0.8900 . ?
N1 H1B 0.8900 . ?
N1 H1A 0.8900 . ?
C1 C2 1.519(3) . ?
C2 H2C 0.9600 . ?
C2 H2B 0.9600 . ?
C2 H2A 0.9600 . ?
C3 C3 1.514(6) 7_566 ?
C3 H3B 0.9700 . ?
C3 H3A 0.9700 . ?

loop_
_geom_hbond_atom_site_label_D
_geom_hbond_atom_site_label_H
_geom_hbond_atom_site_label_A
_geom_hbond_distance_DH
_geom_hbond_distance_HA
_geom_hbond_distance_DA
_geom_hbond_angle_DHA
_geom_hbond_site_symmetry_A
O3 H3 O1W 0.82 1.83 2.641(3) 170.6 .
O6 H6 O4 0.82 2.46 3.011(3) 125.6 1_565
O7 H7 O2 0.82 1.92 2.737(3) 172.5 1_545
N1 H1C O5 0.89 1.88 2.754(3) 168.1 4_545
N1 H1B O7 0.89 2.05 2.920(3) 164.8 .
N1 H1A O5 0.89 2.00 2.825(3) 153.0 6_566
O1W H1WB O4 0.935(18) 1.85(2) 2.778(3) 169(3) 6_566
O1W H1WA O3 0.940(18) 2.20(3) 3.071(3) 153(4) 1_545
